data_2211041
loop_
_publ_author_name
'Yi Deng'
'Xiao-Ji Wang'
'Fei Wen'
'Lei Wang'
'Yan Zhang'

_publ_section_title
;
 2,4-Dichloro-6-(piperidin-1-yl)-1,3,5-triazine
;
_journal_coeditor_code HG2112
_journal_issue 11
_journal_name_full 'Acta Crystallographica Section E'
_journal_page_first o5207
_journal_page_last o5208
_journal_paper_doi 10.1107/S1600536806042668
_journal_volume 62
_journal_year 2006
_chemical_formula_iupac 'C8 H10 Cl2 N4'
_chemical_formula_moiety 'C8 H10 Cl2 N4'
_chemical_formula_sum 'C8 H10 Cl2 N4'
_chemical_formula_weight 233.10
_chemical_melting_point 90.6(4)
_chemical_name_systematic
;
2,4-Dichloro-6-(piperidin-1-yl)-1,3,5-triazine
;
_space_group_IT_number 15
_symmetry_cell_setting monoclinic
_symmetry_space_group_name_Hall '-C 2yc'
_symmetry_space_group_name_H-M 'C 1 2/c 1'
_atom_sites_solution_hydrogens geom
_atom_sites_solution_primary direct
_atom_sites_solution_secondary difmap
_cell_angle_alpha 90.00
_cell_angle_beta 107.951(4)
_cell_angle_gamma 90.00
_cell_formula_units_Z 8
_cell_length_a 16.666(4)
_cell_length_b 7.615(2)
_cell_length_c 17.493(5)
_cell_measurement_reflns_used 1668
_cell_measurement_temperature 294(2)
_cell_measurement_theta_max 24.26
_cell_measurement_theta_min 2.57
_cell_volume 2112.0(10)
_computing_cell_refinement 'SAINT (Bruker, 1997)'
_computing_data_collection 'SMART (Bruker, 1997)'
_computing_data_reduction SAINT
_computing_molecular_graphics 'SHELXTL (Bruker, 1997)'
_computing_publication_material SHELXTL
_computing_structure_refinement 'SHELXL97 (Sheldrick, 1997)'
_computing_structure_solution 'SHELXS97 (Sheldrick, 1997)'
_diffrn_ambient_temperature 294(2)
_diffrn_measured_fraction_theta_full 0.996
_diffrn_measured_fraction_theta_max 0.996
_diffrn_measurement_device_type 'Bruker SMART CCD area-detector'
_diffrn_measurement_method '\f and \w'
_diffrn_radiation_monochromator graphite
_diffrn_radiation_source 'fine-focus sealed tube'
_diffrn_radiation_type MoK\a
_diffrn_radiation_wavelength 0.71073
_diffrn_reflns_av_R_equivalents 0.0306
_diffrn_reflns_av_sigmaI/netI 0.0351
_diffrn_reflns_limit_h_max 20
_diffrn_reflns_limit_h_min -20
_diffrn_reflns_limit_k_max 9
_diffrn_reflns_limit_k_min -4
_diffrn_reflns_limit_l_max 21
_diffrn_reflns_limit_l_min -19
_diffrn_reflns_number 5722
_diffrn_reflns_theta_full 26.41
_diffrn_reflns_theta_max 26.41
_diffrn_reflns_theta_min 2.45
_exptl_absorpt_coefficient_mu 0.581
_exptl_absorpt_correction_T_max 0.9231
_exptl_absorpt_correction_T_min 0.8927
_exptl_absorpt_correction_type multi-scan
_exptl_absorpt_process_details '(SADABS; Sheldrick, 1996)'
_exptl_crystal_colour colourless
_exptl_crystal_density_diffrn 1.466
_exptl_crystal_density_method 'not measured'
_exptl_crystal_description block
_exptl_crystal_F_000 960
_exptl_crystal_size_max 0.20
_exptl_crystal_size_mid 0.16
_exptl_crystal_size_min 0.14
_refine_diff_density_max 0.199
_refine_diff_density_min -0.305
_refine_ls_extinction_method none
_refine_ls_goodness_of_fit_ref 1.003
_refine_ls_hydrogen_treatment constr
_refine_ls_matrix_type full
_refine_ls_number_parameters 127
_refine_ls_number_reflns 2167
_refine_ls_number_restraints 0
_refine_ls_restrained_S_all 1.003
_refine_ls_R_factor_all 0.0787
_refine_ls_R_factor_gt 0.0397
_refine_ls_shift/su_max 0.002
_refine_ls_shift/su_mean 0.000
_refine_ls_structure_factor_coef Fsqd
_refine_ls_weighting_details 'calc w=1/[\s^2^(Fo^2^)+(0.0478P)^2^+0.8113P] where P=(Fo^2^+2Fc^2^)/3'
_refine_ls_weighting_scheme calc
_refine_ls_wR_factor_gt 0.0944
_refine_ls_wR_factor_ref 0.1131
_reflns_number_gt 1283
_reflns_number_total 2167
_reflns_threshold_expression I>2\s(I)
_cod_data_source_file hg2112.cif
_cod_data_source_block I
_cod_depositor_comments
;
The following automatic conversions were performed:
'_exptl_absorpt_correction_type' value 'Multi-scan' changed to
'multi-scan' according to
'/home/saulius/struct/CIF-dictionaries/cif_core.dic' dictionary named
'cif_core.dic' version 2.4.1 from 2010-06-29.

Automatic conversion script
Id: cif_fix_enum 1527 2010-12-29 10:47:43Z saulius 

The following automatic conversions were performed:

'_chemical_melting_point' value '90.2-91.0' was changed to '90.6(4)'
- the average value was taken and precision was estimated.

Automatic conversion script
Id: cif_fix_values 1646 2011-03-28 12:23:43Z adriana 

The following automatic conversions were performed:

'_chemical_melting_point' value '90.2-91.0' was changed to '90.6(4)'
- the average value was taken and precision was
estimated.

'_exptl_absorpt_correction_type' value 'Multi-scan'
changed to 'multi-scan' according to
/home/saulius/struct/CIF-dictionaries/cif_core.dic dictionary named
'cif_core.dic' version 2.4.1 from 2010-06-29.

Automatic conversion script
Id: cif_fix_values 1715 2011-07-08 13:25:40Z adriana 
;
_cod_original_cell_volume 2111.8(9)
_cod_original_sg_symbol_H-M 'C 2/c'
_cod_database_code 2211041
_cod_database_fobs_code 2211041

loop_
_symmetry_equiv_pos_as_xyz
'x, y, z'
'-x, y, -z+1/2'
'x+1/2, y+1/2, z'
'-x+1/2, y+1/2, -z+1/2'
'-x, -y, -z'
'x, -y, z-1/2'
'-x+1/2, -y+1/2, -z'
'x+1/2, -y+1/2, z-1/2'

loop_
_atom_site_type_symbol
_atom_site_label
_atom_site_fract_x
_atom_site_fract_y
_atom_site_fract_z
_atom_site_U_iso_or_equiv
_atom_site_adp_type
_atom_site_calc_flag
_atom_site_refinement_flags
_atom_site_occupancy
Cl Cl1 0.06320(6) 0.75817(9) 1.18343(4) 0.0947(3) Uani d . 1
Cl Cl2 0.15307(6) 1.34118(9) 1.08656(5) 0.1064(4) Uani d . 1
N N1 0.10614(12) 1.0442(2) 1.12818(11) 0.0616(5) Uani d . 1
N N2 0.12568(12) 1.0623(2) 0.99921(11) 0.0589(5) Uani d . 1
N N3 0.08202(12) 0.7926(2) 1.04350(11) 0.0577(5) Uani d . 1
N N4 0.10061(12) 0.8162(2) 0.91871(11) 0.0595(5) Uani d . 1
C C1 0.08612(14) 0.8781(3) 1.10888(13) 0.0563(6) Uani d . 1
C C2 0.12518(15) 1.1242(3) 1.06844(14) 0.0595(6) Uani d . 1
C C3 0.10267(13) 0.8913(3) 0.98749(13) 0.0496(5) Uani d . 1
C C4 0.12425(17) 0.9081(3) 0.85518(14) 0.0701(7) Uani d . 1
H H4A 0.1427 1.0263 0.8727 0.084 Uiso calc R 1
H H4B 0.0757 0.9163 0.8074 0.084 Uiso calc R 1
C C5 0.19403(17) 0.8111(4) 0.83581(16) 0.0731(7) Uani d . 1
H H5A 0.2446 0.8153 0.8818 0.088 Uiso calc R 1
H H5B 0.2063 0.8682 0.7911 0.088 Uiso calc R 1
C C6 0.17014(18) 0.6217(4) 0.81435(16) 0.0785(8) Uani d . 1
H H6A 0.2178 0.5599 0.8064 0.094 Uiso calc R 1
H H6B 0.1240 0.6170 0.7645 0.094 Uiso calc R 1
C C7 0.14391(17) 0.5327(3) 0.88051(16) 0.0751(7) Uani d . 1
H H7A 0.1245 0.4146 0.8638 0.090 Uiso calc R 1
H H7B 0.1922 0.5242 0.9285 0.090 Uiso calc R 1
C C8 0.07469(16) 0.6336(3) 0.89944(16) 0.0694(7) Uani d . 1
H H8A 0.0240 0.6302 0.8536 0.083 Uiso calc R 1
H H8B 0.0622 0.5797 0.9447 0.083 Uiso calc R 1

loop_
_atom_site_aniso_label
_atom_site_aniso_U_11
_atom_site_aniso_U_22
_atom_site_aniso_U_33
_atom_site_aniso_U_12
_atom_site_aniso_U_13
_atom_site_aniso_U_23
Cl1 0.1502(8) 0.0712(5) 0.0858(5) -0.0172(4) 0.0701(5) -0.0003(4)
Cl2 0.1804(9) 0.0536(4) 0.1026(6) -0.0316(5) 0.0692(6) -0.0189(4)
N1 0.0764(14) 0.0530(11) 0.0578(11) -0.0035(10) 0.0242(10) -0.0053(10)
N2 0.0727(13) 0.0457(11) 0.0594(11) 0.0032(9) 0.0220(10) 0.0001(9)
N3 0.0638(13) 0.0519(11) 0.0611(12) -0.0026(9) 0.0249(10) -0.0048(9)
N4 0.0704(13) 0.0530(11) 0.0573(11) 0.0021(9) 0.0230(10) -0.0052(9)
C1 0.0603(14) 0.0539(13) 0.0584(13) 0.0023(11) 0.0237(11) 0.0025(11)
C2 0.0696(16) 0.0440(12) 0.0661(15) -0.0013(11) 0.0227(12) -0.0035(11)
C3 0.0479(13) 0.0474(12) 0.0530(13) 0.0077(10) 0.0149(10) -0.0007(10)
C4 0.0931(19) 0.0639(15) 0.0534(13) 0.0098(14) 0.0228(13) 0.0065(12)
C5 0.0803(19) 0.0809(18) 0.0623(15) -0.0002(15) 0.0280(14) -0.0008(14)
C6 0.0802(19) 0.0852(19) 0.0738(16) 0.0101(15) 0.0292(15) -0.0158(15)
C7 0.0868(19) 0.0594(15) 0.0802(17) 0.0033(14) 0.0273(15) -0.0130(13)
C8 0.0745(17) 0.0658(15) 0.0707(15) -0.0125(13) 0.0266(13) -0.0189(13)

loop_
_atom_type_symbol
_atom_type_description
_atom_type_scat_dispersion_real
_atom_type_scat_dispersion_imag
_atom_type_scat_source
C C 0.0033 0.0016 'International Tables Vol C Tables 4.2.6.8 and 6.1.1.4'
H H 0.0000 0.0000 'International Tables Vol C Tables 4.2.6.8 and 6.1.1.4'
N N 0.0061 0.0033 'International Tables Vol C Tables 4.2.6.8 and 6.1.1.4'
Cl Cl 0.1484 0.1585 'International Tables Vol C Tables 4.2.6.8 and 6.1.1.4'

loop_
_geom_angle_atom_site_label_1
_geom_angle_atom_site_label_2
_geom_angle_atom_site_label_3
_geom_angle
C1 N1 C2 109.85(18)
C2 N2 C3 113.96(19)
C1 N3 C3 113.63(19)
C3 N4 C8 122.87(19)
C3 N4 C4 123.05(19)
C8 N4 C4 114.08(18)
N3 C1 N1 130.0(2)
N3 C1 Cl1 115.80(17)
N1 C1 Cl1 114.14(17)
N2 C2 N1 129.5(2)
N2 C2 Cl2 116.14(18)
N1 C2 Cl2 114.32(17)
N4 C3 N2 118.7(2)
N4 C3 N3 118.36(19)
N2 C3 N3 122.98(19)
N4 C4 C5 110.12(19)
N4 C4 H4A 109.6
C5 C4 H4A 109.6
N4 C4 H4B 109.6
C5 C4 H4B 109.6
H4A C4 H4B 108.2
C4 C5 C6 111.2(2)
C4 C5 H5A 109.4
C6 C5 H5A 109.4
C4 C5 H5B 109.4
C6 C5 H5B 109.4
H5A C5 H5B 108.0
C5 C6 C7 110.6(2)
C5 C6 H6A 109.5
C7 C6 H6A 109.5
C5 C6 H6B 109.5
C7 C6 H6B 109.5
H6A C6 H6B 108.1
C8 C7 C6 111.1(2)
C8 C7 H7A 109.4
C6 C7 H7A 109.4
C8 C7 H7B 109.4
C6 C7 H7B 109.4
H7A C7 H7B 108.0
N4 C8 C7 110.1(2)
N4 C8 H8A 109.6
C7 C8 H8A 109.6
N4 C8 H8B 109.6
C7 C8 H8B 109.6
H8A C8 H8B 108.2

loop_
_geom_bond_atom_site_label_1
_geom_bond_atom_site_label_2
_geom_bond_distance
Cl1 C1 1.728(2)
Cl2 C2 1.719(2)
N1 C1 1.325(3)
N1 C2 1.330(3)
N2 C2 1.302(3)
N2 C3 1.355(3)
N3 C1 1.299(3)
N3 C3 1.360(3)
N4 C3 1.323(3)
N4 C8 1.464(3)
N4 C4 1.466(3)
C4 C5 1.502(3)
C4 H4A 0.9700
C4 H4B 0.9700
C5 C6 1.512(4)
C5 H5A 0.9700
C5 H5B 0.9700
C6 C7 1.517(4)
C6 H6A 0.9700
C6 H6B 0.9700
C7 C8 1.505(3)
C7 H7A 0.9700
C7 H7B 0.9700
C8 H8A 0.9700
C8 H8B 0.9700

loop_
_geom_torsion_atom_site_label_1
_geom_torsion_atom_site_label_2
_geom_torsion_atom_site_label_3
_geom_torsion_atom_site_label_4
_geom_torsion
C3 N3 C1 N1 0.8(3)
C3 N3 C1 Cl1 -178.40(16)
C2 N1 C1 N3 -1.1(4)
C2 N1 C1 Cl1 178.10(16)
C3 N2 C2 N1 0.5(4)
C3 N2 C2 Cl2 -179.54(16)
C1 N1 C2 N2 0.4(3)
C1 N1 C2 Cl2 -179.59(17)
C8 N4 C3 N2 -178.5(2)
C4 N4 C3 N2 1.7(3)
C8 N4 C3 N3 1.9(3)
C4 N4 C3 N3 -177.9(2)
C2 N2 C3 N4 179.57(19)
C2 N2 C3 N3 -0.8(3)
C1 N3 C3 N4 179.9(2)
C1 N3 C3 N2 0.3(3)
C3 N4 C4 C5 122.7(2)
C8 N4 C4 C5 -57.1(3)
N4 C4 C5 C6 54.9(3)
C4 C5 C6 C7 -54.6(3)
C5 C6 C7 C8 54.5(3)
C3 N4 C8 C7 -122.8(2)
C4 N4 C8 C7 57.0(3)
C6 C7 C8 N4 -54.7(3)

loop_
_cod_related_entry_id
_cod_related_entry_database
_cod_related_entry_code
1 ChemSpider 181223
